data_2239057
loop_
_publ_author_name
'Govindan, E.'
'Thirumurugan, Subramani'
'Ganeshraja, Ayyakannu Sundaram'
'Anbalagan, Krishnamoorthy'
'SubbiahPandi, A.'

_publ_section_title
;
 Bis(1,10-phenanthrolin-1-ium) tetrachloridozincate monohydrate
;
_journal_coeditor_code SU2681
_journal_issue 2
_journal_name_full 'Acta Crystallographica Section E'
_journal_page_first m53
_journal_paper_doi 10.1107/S1600536814000208
_journal_volume 70
_journal_year 2014
_chemical_formula_iupac '(C12 H9 N2)2 [Zn Cl4], H2 O'
_chemical_formula_moiety '2(C12 H9 N2 +), ZnCl4 2-, H2 O'
_chemical_formula_sum 'C24 H20 Cl4 N4 O Zn'
_chemical_formula_weight 587.61
_chemical_name_systematic
;
Bis(1,10-phenanthrolin-1-ium) tetrachloridozincate monohydrate
;
_space_group_IT_number 14
_symmetry_cell_setting monoclinic
_symmetry_space_group_name_Hall '-P 2yab'
_symmetry_space_group_name_H-M 'P 1 21/a 1'
_atom_sites_solution_hydrogens geom
_atom_sites_solution_primary direct
_atom_sites_solution_secondary difmap
_audit_creation_method SHELXL-97
_cell_angle_alpha 90.00
_cell_angle_beta 107.390(4)
_cell_angle_gamma 90.00
_cell_formula_units_Z 4
_cell_length_a 14.6046(5)
_cell_length_b 10.8008(3)
_cell_length_c 16.3151(6)
_cell_measurement_reflns_used 3414
_cell_measurement_temperature 293(2)
_cell_measurement_theta_max 25.00
_cell_measurement_theta_min 3.77
_cell_volume 2455.93(15)
_computing_cell_refinement 'CrysAlis CCD (Oxford  Diffraction, 2009)'
_computing_data_collection 'CrysAlis CCD (Oxford  Diffraction, 2009)'
_computing_data_reduction 'CrysAlis RED (Oxford  Diffraction, 2009)'
_computing_molecular_graphics '<i>ORTEP-3 for Windows</i> (Farrugia, 2012)'
_computing_publication_material '<i>SHELXL97</i> (Sheldrick, 2008) and <i>PLATON</i> (Spek, 2009)'
_computing_structure_refinement '<i>SHELXL97</i> (Sheldrick, 2008)'
_computing_structure_solution '<i>SHELXS97</i> (Sheldrick, 2008)'
_diffrn_ambient_temperature 293(2)
_diffrn_measured_fraction_theta_full 0.991
_diffrn_measured_fraction_theta_max 0.991
_diffrn_measurement_device_type 'Oxford Diffraction Xcalibur diffractometer with Eos detector'
_diffrn_measurement_method '\w and \f scans'
_diffrn_radiation_monochromator graphite
_diffrn_radiation_source 'fine-focus sealed tube'
_diffrn_radiation_type MoK\a
_diffrn_radiation_wavelength 0.71073
_diffrn_reflns_av_R_equivalents 0.0284
_diffrn_reflns_av_sigmaI/netI 0.0384
_diffrn_reflns_limit_h_max 17
_diffrn_reflns_limit_h_min -17
_diffrn_reflns_limit_k_max 12
_diffrn_reflns_limit_k_min -11
_diffrn_reflns_limit_l_max 19
_diffrn_reflns_limit_l_min -19
_diffrn_reflns_number 10373
_diffrn_reflns_theta_full 25.00
_diffrn_reflns_theta_max 25.00
_diffrn_reflns_theta_min 3.77
_diffrn_standards_number 0
_exptl_absorpt_coefficient_mu 1.461
_exptl_absorpt_correction_T_max 0.803
_exptl_absorpt_correction_T_min 0.743
_exptl_absorpt_correction_type multi-scan
_exptl_absorpt_process_details '(<i>CrysAlis PRO</i>; Oxford Diffraction, 2009)'
_exptl_crystal_colour colourless
_exptl_crystal_density_diffrn 1.589
_exptl_crystal_density_method 'not measured'
_exptl_crystal_description block
_exptl_crystal_F_000 1192
_exptl_crystal_size_max 0.21
_exptl_crystal_size_mid 0.18
_exptl_crystal_size_min 0.15
_refine_diff_density_max 0.378
_refine_diff_density_min -0.289
_refine_ls_extinction_coef 0.0165(5)
_refine_ls_extinction_expression Fc^*^=kFc[1+0.001xFc^2^\l^3^/sin(2\q)]^-1/4^
_refine_ls_extinction_method '<i>SHELXL97</i> (Sheldrick, 2008)'
_refine_ls_goodness_of_fit_ref 1.049
_refine_ls_hydrogen_treatment mixed
_refine_ls_matrix_type full
_refine_ls_number_parameters 324
_refine_ls_number_reflns 4293
_refine_ls_number_restraints 0
_refine_ls_restrained_S_all 1.049
_refine_ls_R_factor_all 0.0456
_refine_ls_R_factor_gt 0.0305
_refine_ls_shift/su_max 0.000
_refine_ls_shift/su_mean 0.000
_refine_ls_structure_factor_coef Fsqd
_refine_ls_weighting_details 'calc w=1/[\s^2^(Fo^2^)+(0.0278P)^2^+0.2557P] where P=(Fo^2^+2Fc^2^)/3'
_refine_ls_weighting_scheme calc
_refine_ls_wR_factor_gt 0.0624
_refine_ls_wR_factor_ref 0.0679
_reflns_number_gt 3414
_reflns_number_total 4293
_reflns_threshold_expression I>2sigma(I)
_cod_data_source_file su2681sup1.cf
_cod_data_source_block I
_cod_original_cell_volume 2455.93(14)
_cod_original_sg_symbol_H-M 'P 21/a'
_cod_database_code 2239057
_cod_database_fobs_code 2239057

loop_
_symmetry_equiv_pos_site_id
_symmetry_equiv_pos_as_xyz
1 x,y,z
2 1/2-x,1/2+y,-z
3 -x,-y,-z
4 1/2+x,1/2-y,z

loop_
_atom_site_aniso_label
_atom_site_aniso_U_11
_atom_site_aniso_U_22
_atom_site_aniso_U_33
_atom_site_aniso_U_12
_atom_site_aniso_U_13
_atom_site_aniso_U_23
N1 0.0427(15) 0.0374(13) 0.0337(13) 0.0058(11) 0.0103(11) 0.0005(10)
N12 0.0342(11) 0.0336(11) 0.0368(12) 0.0014(9) 0.0034(9) -0.0013(9)
C2 0.081(2) 0.0349(15) 0.0369(17) 0.0056(14) 0.0228(15) 0.0018(12)
C3 0.087(2) 0.0461(17) 0.0368(17) 0.0339(17) 0.0149(16) 0.0047(13)
C4 0.0546(18) 0.066(2) 0.0358(17) 0.0293(16) 0.0081(14) -0.0022(14)
C5 0.0395(15) 0.0489(15) 0.0312(15) 0.0145(12) 0.0096(12) -0.0083(12)
C6 0.0301(14) 0.0680(19) 0.0472(18) 0.0052(14) 0.0058(13) -0.0136(15)
C7 0.0374(15) 0.0549(17) 0.0524(18) -0.0112(13) 0.0168(13) -0.0128(14)
C8 0.0396(14) 0.0367(13) 0.0299(14) -0.0049(11) 0.0105(11) -0.0108(11)
C9 0.0582(18) 0.0342(14) 0.0405(16) -0.0133(13) 0.0173(14) -0.0057(12)
C10 0.0600(19) 0.0330(14) 0.0402(16) 0.0000(13) 0.0036(14) 0.0023(12)
C11 0.0407(15) 0.0394(14) 0.0388(16) 0.0024(12) -0.0019(12) -0.0012(12)
C13 0.0325(13) 0.0291(12) 0.0248(13) 0.0011(10) 0.0062(10) -0.0079(10)
C14 0.0365(13) 0.0317(13) 0.0241(13) 0.0034(11) 0.0099(11) -0.0065(10)
N15 0.0305(12) 0.0374(12) 0.0362(13) 0.0010(10) 0.0138(10) 0.0036(10)
N26 0.0319(11) 0.0453(12) 0.0355(13) -0.0040(9) 0.0090(9) 0.0053(10)
C16 0.0423(15) 0.0481(15) 0.0396(16) 0.0136(13) 0.0164(12) 0.0134(12)
C17 0.0326(15) 0.0642(18) 0.0382(16) 0.0129(13) 0.0059(12) 0.0039(14)
C18 0.0282(13) 0.0558(17) 0.0437(17) -0.0009(12) 0.0098(12) -0.0058(13)
C19 0.0320(13) 0.0379(13) 0.0340(15) -0.0021(11) 0.0131(11) -0.0053(11)
C20 0.0382(15) 0.0454(15) 0.0435(16) -0.0125(12) 0.0180(13) -0.0040(13)
C21 0.0482(16) 0.0377(14) 0.0404(16) -0.0082(12) 0.0195(13) 0.0033(12)
C22 0.0389(14) 0.0338(13) 0.0277(13) 0.0002(11) 0.0137(11) -0.0008(11)
C23 0.0520(17) 0.0420(15) 0.0316(15) 0.0045(13) 0.0133(12) 0.0067(12)
C24 0.0388(15) 0.0594(17) 0.0373(16) 0.0056(13) 0.0015(12) 0.0101(14)
C25 0.0305(14) 0.0625(18) 0.0444(17) -0.0057(13) 0.0057(12) 0.0052(14)
C27 0.0302(12) 0.0321(13) 0.0264(13) -0.0010(10) 0.0106(10) -0.0030(10)
C28 0.0336(13) 0.0285(12) 0.0267(13) -0.0002(10) 0.0132(10) -0.0025(10)
Zn1 0.0315(2) 0.0318(2) 0.0336(2) -0.00330(10) 0.00910(10) -0.00230(10)
Cl1 0.0373(4) 0.0486(4) 0.0735(5) -0.0010(3) -0.0074(3) 0.0052(4)
Cl2 0.0409(4) 0.0505(4) 0.0470(4) -0.0073(3) 0.0208(3) -0.0059(3)
Cl3 0.0575(4) 0.0369(3) 0.0369(4) -0.0085(3) 0.0182(3) -0.0086(3)
Cl4 0.0575(4) 0.0299(3) 0.0460(4) -0.0072(3) 0.0210(3) -0.0050(3)
O1 0.0530(14) 0.0493(14) 0.083(2) 0.0033(13) 0.0242(13) 0.0021(14)

loop_
_atom_site_type_symbol
_atom_site_label
_atom_site_fract_x
_atom_site_fract_y
_atom_site_fract_z
_atom_site_U_iso_or_equiv
_atom_site_thermal_displace_type
_atom_site_calc_flag
_atom_site_refinement_flags
_atom_site_occupancy
N N1 0.05391(18) 1.17583(19) 0.56437(14) 0.0382(8) Uani d . 1.000
N N12 0.13002(14) 0.97933(17) 0.66837(13) 0.0364(7) Uani d . 1.000
C C2 0.0227(2) 1.2729(2) 0.51338(17) 0.0498(10) Uani d . 1.000
C C3 -0.0746(2) 1.2890(3) 0.47489(18) 0.0574(10) Uani d . 1.000
C C4 -0.1379(2) 1.2056(3) 0.49016(18) 0.0533(11) Uani d . 1.000
C C5 -0.10528(18) 1.1038(2) 0.54406(16) 0.0401(9) Uani d . 1.000
C C6 -0.16693(19) 1.0148(3) 0.56456(18) 0.0497(10) Uani d . 1.000
C C7 -0.13202(18) 0.9219(3) 0.61895(18) 0.0475(10) Uani d . 1.000
C C8 -0.03095(17) 0.9048(2) 0.65657(15) 0.0354(8) Uani d . 1.000
C C9 0.0097(2) 0.8067(2) 0.71173(17) 0.0437(9) Uani d . 1.000
C C10 0.1068(2) 0.7959(2) 0.74208(18) 0.0469(10) Uani d . 1.000
C C11 0.16361(19) 0.8837(2) 0.71874(16) 0.0427(9) Uani d . 1.000
C C13 0.03328(16) 0.9889(2) 0.63748(14) 0.0293(7) Uani d . 1.000
C C14 -0.00593(17) 1.0909(2) 0.58142(14) 0.0306(8) Uani d . 1.000
N N15 -0.07856(15) 0.34171(18) 0.92218(13) 0.0339(7) Uani d . 1.000
N N26 0.08664(14) 0.25794(18) 1.03725(13) 0.0378(7) Uani d . 1.000
C C16 -0.15449(18) 0.3854(2) 0.86201(17) 0.0424(9) Uani d . 1.000
C C17 -0.24346(18) 0.3314(3) 0.84870(17) 0.0460(9) Uani d . 1.000
C C18 -0.25201(17) 0.2333(2) 0.89907(17) 0.0428(9) Uani d . 1.000
C C19 -0.17174(16) 0.1862(2) 0.96188(15) 0.0339(8) Uani d . 1.000
C C20 -0.17495(18) 0.0817(2) 1.01531(17) 0.0411(9) Uani d . 1.000
C C21 -0.09527(18) 0.0398(2) 1.07310(16) 0.0407(9) Uani d . 1.000
C C22 -0.00318(17) 0.0967(2) 1.08369(15) 0.0327(8) Uani d . 1.000
C C23 0.08261(19) 0.0549(2) 1.14257(16) 0.0417(9) Uani d . 1.000
C C24 0.16602(19) 0.1130(2) 1.14723(17) 0.0473(9) Uani d . 1.000
C C25 0.16456(18) 0.2136(3) 1.09347(18) 0.0470(9) Uani d . 1.000
C C27 0.00304(16) 0.1986(2) 1.03291(15) 0.0291(7) Uani d . 1.000
C C28 -0.08273(16) 0.2437(2) 0.97183(15) 0.0287(7) Uani d . 1.000
Zn Zn1 0.02573(2) 0.43561(2) 0.73719(2) 0.03240(10) Uani d . 1.000
Cl Cl1 -0.11018(5) 0.52315(6) 0.64898(5) 0.0584(3) Uani d . 1.000
Cl Cl2 0.15128(4) 0.45542(6) 0.68453(4) 0.0445(2) Uani d . 1.000
Cl Cl3 0.06504(5) 0.53130(5) 0.86969(4) 0.0429(2) Uani d . 1.000
Cl Cl4 -0.00552(5) 0.23479(5) 0.76075(4) 0.0433(2) Uani d . 1.000
O O1 -0.25358(17) 0.2883(3) 0.61679(19) 0.0609(9) Uani d . 1.000
H H1 0.1064(18) 1.169(2) 0.5852(17) 0.033(8) Uiso d . 1.000
H H2 0.06620 1.32970 0.50370 0.0600 Uiso c R 1.000
H H3 -0.09690 1.35620 0.43880 0.0690 Uiso c R 1.000
H H4 -0.20340 1.21660 0.46450 0.0640 Uiso c R 1.000
H H6 -0.23290 1.02140 0.53950 0.0600 Uiso c R 1.000
H H7 -0.17430 0.86710 0.63270 0.0570 Uiso c R 1.000
H H9 -0.02950 0.74930 0.72740 0.0530 Uiso c R 1.000
H H10 0.13470 0.73060 0.77800 0.0560 Uiso c R 1.000
H H11 0.22980 0.87460 0.74000 0.0510 Uiso c R 1.000
H H15 -0.0270(18) 0.379(2) 0.9296(16) 0.040(8) Uiso d . 1.000
H H16 -0.14770 0.45270 0.82870 0.0510 Uiso c R 1.000
H H17 -0.29670 0.36120 0.80630 0.0550 Uiso c R 1.000
H H18 -0.31190 0.19750 0.89150 0.0510 Uiso c R 1.000
H H20 -0.23320 0.04250 1.00970 0.0490 Uiso c R 1.000
H H21 -0.09940 -0.02770 1.10720 0.0490 Uiso c R 1.000
H H23 0.08200 -0.01220 1.17810 0.0500 Uiso c R 1.000
H H24 0.22340 0.08620 1.18570 0.0570 Uiso c R 1.000
H H25 0.22260 0.25230 1.09750 0.0560 Uiso c R 1.000
H H1A -0.217(3) 0.344(3) 0.620(2) 0.083(15) Uiso d . 1.000
H H1B -0.239(3) 0.241(3) 0.650(2) 0.079(16) Uiso d . 1.000

loop_
_atom_type_symbol
_atom_type_description
_atom_type_scat_dispersion_real
_atom_type_scat_dispersion_imag
_atom_type_scat_source
C C 0.0033 0.0016 'International Tables Vol C Tables 4.2.6.8 and 6.1.1.4'
H H 0.0000 0.0000 'International Tables Vol C Tables 4.2.6.8 and 6.1.1.4'
N N 0.0061 0.0033 'International Tables Vol C Tables 4.2.6.8 and 6.1.1.4'
Cl Cl 0.1484 0.1585 'International Tables Vol C Tables 4.2.6.8 and 6.1.1.4'
Zn Zn 0.2839 1.4301 'International Tables Vol C Tables 4.2.6.8 and 6.1.1.4'
O O 0.0106 0.0060 'International Tables Vol C Tables 4.2.6.8 and 6.1.1.4'

loop_
_geom_angle_atom_site_label_1
_geom_angle_atom_site_label_2
_geom_angle_atom_site_label_3
_geom_angle
_geom_angle_publ_flag
Cl3 Zn1 Cl4 105.98(2) no
Cl1 Zn1 Cl4 108.76(3) no
Cl1 Zn1 Cl2 111.95(3) no
Cl1 Zn1 Cl3 109.35(3) no
Cl2 Zn1 Cl3 108.14(3) no
Cl2 Zn1 Cl4 112.47(3) no
H1A O1 H1B 116(4) no
C2 N1 C14 122.8(3) no
C11 N12 C13 116.3(2) no
C14 N1 H1 118.7(18) no
C2 N1 H1 118.5(18) no
C16 N15 C28 123.1(2) no
C25 N26 C27 116.0(2) no
C28 N15 H15 119.8(16) no
C16 N15 H15 117.1(16) no
N1 C2 C3 119.8(3) no
C2 C3 C4 119.6(3) no
C3 C4 C5 120.7(3) no
C4 C5 C14 117.7(2) no
C4 C5 C6 123.9(3) no
C6 C5 C14 118.4(2) no
C5 C6 C7 121.4(3) no
C6 C7 C8 121.5(3) no
C9 C8 C13 116.6(2) no
C7 C8 C13 119.5(2) no
C7 C8 C9 123.9(2) no
C8 C9 C10 119.6(2) no
C9 C10 C11 119.1(2) no
N12 C11 C10 124.4(3) no
C8 C13 C14 118.1(2) no
N12 C13 C14 117.9(2) no
N12 C13 C8 124.0(2) no
N1 C14 C5 119.4(2) no
N1 C14 C13 119.5(2) no
C5 C14 C13 121.1(2) no
N1 C2 H2 120.00 no
C3 C2 H2 120.00 no
C4 C3 H3 120.00 no
C2 C3 H3 120.00 no
C3 C4 H4 120.00 no
C5 C4 H4 120.00 no
C5 C6 H6 119.00 no
C7 C6 H6 119.00 no
C6 C7 H7 119.00 no
C8 C7 H7 119.00 no
C8 C9 H9 120.00 no
C10 C9 H9 120.00 no
C9 C10 H10 120.00 no
C11 C10 H10 120.00 no
N12 C11 H11 118.00 no
C10 C11 H11 118.00 no
N15 C16 C17 120.3(2) no
C16 C17 C18 118.9(2) no
C17 C18 C19 120.9(2) no
C18 C19 C28 117.8(2) no
C18 C19 C20 123.9(2) no
C20 C19 C28 118.3(2) no
C19 C20 C21 121.0(2) no
C20 C21 C22 121.6(2) no
C21 C22 C27 119.3(2) no
C23 C22 C27 117.1(2) no
C21 C22 C23 123.6(2) no
C22 C23 C24 119.6(2) no
C23 C24 C25 118.9(2) no
N26 C25 C24 124.7(3) no
C22 C27 C28 118.8(2) no
N26 C27 C28 117.4(2) no
N26 C27 C22 123.8(2) no
C19 C28 C27 121.1(2) no
N15 C28 C19 119.0(2) no
N15 C28 C27 119.9(2) no
N15 C16 H16 120.00 no
C17 C16 H16 120.00 no
C18 C17 H17 121.00 no
C16 C17 H17 121.00 no
C17 C18 H18 120.00 no
C19 C18 H18 120.00 no
C21 C20 H20 120.00 no
C19 C20 H20 120.00 no
C20 C21 H21 119.00 no
C22 C21 H21 119.00 no
C22 C23 H23 120.00 no
C24 C23 H23 120.00 no
C23 C24 H24 121.00 no
C25 C24 H24 121.00 no
N26 C25 H25 118.00 no
C24 C25 H25 118.00 no

loop_
_geom_bond_atom_site_label_1
_geom_bond_atom_site_label_2
_geom_bond_distance
_geom_bond_publ_flag
Zn1 Cl4 2.2728(6) no
Zn1 Cl1 2.2798(8) no
Zn1 Cl2 2.2556(7) no
Zn1 Cl3 2.3085(7) no
O1 H1A 0.80(4) no
O1 H1B 0.73(3) no
N1 C2 1.331(3) no
N1 C14 1.352(3) no
N12 C13 1.355(3) no
N12 C11 1.320(3) no
N1 H1 0.74(3) no
N15 C28 1.345(3) no
N15 C16 1.329(3) no
N26 C25 1.320(4) no
N26 C27 1.362(3) no
N15 H15 0.83(3) no
C2 C3 1.382(4) no
C3 C4 1.366(4) no
C4 C5 1.400(4) no
C5 C6 1.424(4) no
C5 C14 1.403(4) no
C6 C7 1.336(4) no
C7 C8 1.431(4) no
C8 C13 1.406(3) no
C8 C9 1.402(3) no
C9 C10 1.360(4) no
C10 C11 1.386(4) no
C13 C14 1.437(3) no
C2 H2 0.9300 no
C3 H3 0.9300 no
C4 H4 0.9300 no
C6 H6 0.9300 no
C7 H7 0.9300 no
C9 H9 0.9300 no
C10 H10 0.9300 no
C11 H11 0.9300 no
C16 C17 1.381(4) no
C17 C18 1.369(4) no
C18 C19 1.402(3) no
C19 C20 1.435(3) no
C19 C28 1.406(3) no
C20 C21 1.339(4) no
C21 C22 1.441(4) no
C22 C27 1.397(3) no
C22 C23 1.406(4) no
C23 C24 1.352(4) no
C24 C25 1.393(4) no
C27 C28 1.433(3) no
C16 H16 0.9300 no
C17 H17 0.9300 no
C18 H18 0.9300 no
C20 H20 0.9300 no
C21 H21 0.9300 no
C23 H23 0.9300 no
C24 H24 0.9300 no
C25 H25 0.9300 no

loop_
_geom_hbond_atom_site_label_D
_geom_hbond_atom_site_label_H
_geom_hbond_atom_site_label_A
_geom_hbond_site_symmetry_A
_geom_hbond_distance_DH
_geom_hbond_distance_HA
_geom_hbond_distance_DA
_geom_hbond_angle_DHA
_geom_hbond_publ_flag
N1 H1 O1 4_565 0.74(3) 2.01(3) 2.711(4) 158(2) yes
O1 H1A Cl1 . 0.80(4) 2.44(4) 3.231(3) 172(3) yes
O1 H1B Cl2 4_455 0.73(3) 2.82(4) 3.317(3) 128(4) yes
N15 H15 Cl3 . 0.83(3) 2.50(2) 3.225(2) 146(2) yes
C3 H3 Cl2 3_576 0.93 2.80 3.728(3) 172 yes
C24 H24 Cl2 2_547 0.93 2.74 3.629(3) 160 yes
N1 H1 N12 . 0.74(3) 2.42(2) 2.737(3) 107(2) yes
N15 H15 N26 . 0.83(3) 2.41(2) 2.731(3) 104(2) yes

loop_
_geom_torsion_atom_site_label_1
_geom_torsion_atom_site_label_2
_geom_torsion_atom_site_label_3
_geom_torsion_atom_site_label_4
_geom_torsion
_geom_torsion_publ_flag
C14 N1 C2 C3 -0.6(4) no
C2 N1 C14 C13 -179.7(2) no
C2 N1 C14 C5 0.3(4) no
C11 N12 C13 C14 -179.1(2) no
C11 N12 C13 C8 0.5(3) no
C13 N12 C11 C10 -0.9(4) no
C16 N15 C28 C27 177.3(2) no
C28 N15 C16 C17 1.0(4) no
C16 N15 C28 C19 -1.9(3) no
C25 N26 C27 C28 -179.4(2) no
C25 N26 C27 C22 0.0(3) no
C27 N26 C25 C24 -0.3(4) no
N1 C2 C3 C4 0.6(4) no
C2 C3 C4 C5 -0.3(4) no
C3 C4 C5 C14 0.0(4) no
C3 C4 C5 C6 178.5(3) no
C4 C5 C14 N1 0.0(4) no
C4 C5 C6 C7 -177.5(3) no
C14 C5 C6 C7 1.0(4) no
C4 C5 C14 C13 -180.0(2) no
C6 C5 C14 C13 1.5(3) no
C6 C5 C14 N1 -178.6(2) no
C5 C6 C7 C8 -2.4(4) no
C6 C7 C8 C9 -177.8(3) no
C6 C7 C8 C13 1.4(4) no
C7 C8 C9 C10 177.8(3) no
C9 C8 C13 N12 0.6(3) no
C7 C8 C13 N12 -178.6(2) no
C9 C8 C13 C14 -179.7(2) no
C7 C8 C13 C14 1.0(3) no
C13 C8 C9 C10 -1.4(4) no
C8 C9 C10 C11 1.0(4) no
C9 C10 C11 N12 0.2(4) no
C8 C13 C14 C5 -2.4(3) no
N12 C13 C14 C5 177.2(2) no
C8 C13 C14 N1 177.6(2) no
N12 C13 C14 N1 -2.7(3) no
N15 C16 C17 C18 0.7(4) no
C16 C17 C18 C19 -1.4(4) no
C17 C18 C19 C28 0.6(4) no
C17 C18 C19 C20 -178.3(2) no
C20 C19 C28 C27 0.8(3) no
C18 C19 C20 C21 178.7(2) no
C28 C19 C20 C21 -0.1(4) no
C18 C19 C28 C27 -178.2(2) no
C20 C19 C28 N15 180.0(2) no
C18 C19 C28 N15 1.1(3) no
C19 C20 C21 C22 -0.5(4) no
C20 C21 C22 C23 -179.0(2) no
C20 C21 C22 C27 0.5(4) no
C23 C22 C27 N26 0.3(3) no
C21 C22 C27 N26 -179.2(2) no
C21 C22 C27 C28 0.2(3) no
C23 C22 C27 C28 179.7(2) no
C21 C22 C23 C24 179.1(2) no
C27 C22 C23 C24 -0.5(3) no
C22 C23 C24 C25 0.3(4) no
C23 C24 C25 N26 0.2(4) no
N26 C27 C28 N15 -0.6(3) no
C22 C27 C28 C19 -0.8(3) no
N26 C27 C28 C19 178.6(2) no
C22 C27 C28 N15 -180.0(2) no
